data_7002749
loop_
_publ_author_name
'Beobide, Garikoitz'
'Castillo, Oscar'
'Cepeda, Javier'
'Luque, Antonio'
'P\'erez-Y\'a\~nez, Sonia'
'Rom\'an, Pascual'

_publ_section_title
;
 Condensed heterometallic bidimensional mixed valence CuI/CuII/NiII
 cyanidometallate
;
_journal_issue 44
_journal_name_full 'Dalton Transactions'
_journal_page_first 9722
_journal_page_last 9724
_journal_paper_doi 10.1039/b915284a
_journal_year 2009
_chemical_compound_source 'synthesis as described'
_chemical_formula_moiety 'C9 H13 Cu2 N8 Ni'
_chemical_formula_structural 'C9 H13 Cu2 N8 Ni'
_chemical_formula_sum 'C9 H13 Cu2 N8 Ni'
_chemical_formula_weight 419.06
_chemical_name_systematic
;
poly-(pentakis(mu-cyanido)-(diethylenetriamine-k3N,N',N'')
dicopper(I/II)-nickel(II)
;
_space_group_IT_number 62
_symmetry_cell_setting orthorhombic
_symmetry_Int_Tables_number 62
_symmetry_space_group_name_Hall '-P 2ac 2n'
_symmetry_space_group_name_H-M 'P n m a'
_atom_sites_solution_hydrogens difmap
_atom_sites_solution_primary direct
_atom_sites_solution_secondary difmap
_audit_creation_method SHELXL97
_cell_angle_alpha 90.00
_cell_angle_beta 90.00
_cell_angle_gamma 90.00
_cell_formula_units_Z 4
_cell_length_a 12.8823(3)
_cell_length_b 8.6820(2)
_cell_length_c 13.3457(3)
_cell_measurement_reflns_used 15003
_cell_measurement_temperature 293(2)
_cell_measurement_theta_max 28.15
_cell_measurement_theta_min 2.80
_cell_volume 1492.64(6)
_computing_cell_refinement 'CrysAlis CCD (Oxford Diffraction, 2003)'
_computing_data_collection 'CrysAlis CCD (Oxford Diffraction, 2003)'
_computing_data_reduction 'CrysAlis RED (Oxford Diffraction, 2003)'
_computing_molecular_graphics 'Ortep-3 (Farrugia, 1997)'
_computing_publication_material 'WinGX (Farrugia, 1999)'
_computing_structure_refinement 'SHELXL-97 (Sheldrick, 1997)'
_computing_structure_solution 'Sir92 (Altamore et al., 1993)'
_diffrn_ambient_temperature 293(2)
_diffrn_measured_fraction_theta_full 0.976
_diffrn_measured_fraction_theta_max 0.976
_diffrn_measurement_device_type Xcalibur
_diffrn_measurement_method \w
_diffrn_radiation_monochromator graphite
_diffrn_radiation_source 'fine-focus sealed tube'
_diffrn_radiation_type MoK\a
_diffrn_radiation_wavelength 0.71073
_diffrn_reflns_av_R_equivalents 0.0356
_diffrn_reflns_av_sigmaI/netI 0.0277
_diffrn_reflns_limit_h_max 17
_diffrn_reflns_limit_h_min -17
_diffrn_reflns_limit_k_max 11
_diffrn_reflns_limit_k_min -10
_diffrn_reflns_limit_l_max 17
_diffrn_reflns_limit_l_min -17
_diffrn_reflns_number 15003
_diffrn_reflns_theta_full 28.15
_diffrn_reflns_theta_max 28.15
_diffrn_reflns_theta_min 2.80
_diffrn_standards_decay_% 0
_diffrn_standards_interval_count 0
_diffrn_standards_interval_time 0
_diffrn_standards_number 0
_exptl_absorpt_coefficient_mu 4.073
_exptl_absorpt_correction_T_max 0.806
_exptl_absorpt_correction_T_min 0.638
_exptl_absorpt_correction_type analytical
_exptl_absorpt_process_details
;
CrysAlis RED, Oxford Diffraction Ltd.,
Version 1.171.33.41 (release 06-05-2009 CrysAlis171 .NET)
(compiled May 6 2009,17:20:42)
Analytical numeric absorption correction using a multifaceted crystal
model based on expressions derived by R.C. Clark & J.S. Reid.
(Clark, R. C. & Reid, J. S. (1995). Acta Cryst. A51, 887-897)
;
_exptl_crystal_colour violet
_exptl_crystal_density_diffrn 1.865
_exptl_crystal_density_method 'not measured'
_exptl_crystal_description prism
_exptl_crystal_F_000 836
_exptl_crystal_size_max 0.35
_exptl_crystal_size_mid 0.12
_exptl_crystal_size_min 0.06
_refine_diff_density_max 0.507
_refine_diff_density_min -0.650
_refine_diff_density_rms 0.146
_refine_ls_extinction_method none
_refine_ls_goodness_of_fit_ref 0.943
_refine_ls_hydrogen_treatment none
_refine_ls_matrix_type full
_refine_ls_number_parameters 112
_refine_ls_number_reflns 1907
_refine_ls_number_restraints 0
_refine_ls_restrained_S_all 0.943
_refine_ls_R_factor_all 0.0379
_refine_ls_R_factor_gt 0.0267
_refine_ls_shift/su_max 0.001
_refine_ls_shift/su_mean 0.000
_refine_ls_structure_factor_coef Fsqd
_refine_ls_weighting_details 'calc w=1/[\s^2^(Fo^2^)+(0.0404P)^2^]'
_refine_ls_weighting_scheme calc
_refine_ls_wR_factor_gt 0.0621
_refine_ls_wR_factor_ref 0.0636
_reflns_number_gt 1462
_reflns_number_total 1907
_reflns_threshold_expression >2sigma(I)
_cod_data_source_file b915284a.txt
_cod_data_source_block compound_1
_cod_database_code 7002749

loop_
_symmetry_equiv_pos_as_xyz
'x, y, z'
'-x+1/2, -y, z+1/2'
'x+1/2, -y+1/2, -z+1/2'
'-x, y+1/2, -z'
'-x, -y, -z'
'x-1/2, y, -z-1/2'
'-x-1/2, y-1/2, z-1/2'
'x, -y-1/2, z'

loop_
_atom_site_label
_atom_site_type_symbol
_atom_site_fract_x
_atom_site_fract_y
_atom_site_fract_z
_atom_site_U_iso_or_equiv
_atom_site_adp_type
_atom_site_occupancy
_atom_site_symmetry_multiplicity
_atom_site_calc_flag
_atom_site_refinement_flags
_atom_site_disorder_assembly
_atom_site_disorder_group
Ni1 Ni 0.20527(3) 0.2500 0.54221(3) 0.03083(12) Uani 1 2 d S . .
Cu1 Cu 0.82655(3) 0.2500 0.60390(3) 0.05308(15) Uani 1 2 d S . .
Cu2 Cu 0.54798(3) 0.2500 0.34936(3) 0.03581(13) Uani 1 2 d S . .
C1 C 0.1771(2) 0.2500 0.4057(2) 0.0457(8) Uani 1 2 d S . .
N1 N 0.1639(2) 0.2500 0.3211(2) 0.0666(10) Uani 1 2 d S . .
C2 C 0.3448(2) 0.2500 0.5119(2) 0.0302(6) Uani 1 2 d S . .
N2 N 0.43124(19) 0.2500 0.4944(2) 0.0439(7) Uani 1 2 d S . .
C3 C 0.7284(2) 0.2500 0.4985(3) 0.0525(10) Uani 1 2 d S . .
N3 N 0.6696(2) 0.2500 0.4360(2) 0.0528(8) Uani 1 2 d S . .
C4 C 0.7463(2) 0.2500 0.8234(2) 0.0323(7) Uani 1 2 d S . .
N4 N 0.7808(2) 0.2500 0.74463(19) 0.0449(7) Uani 1 2 d S . .
C5 C 1.0630(2) 0.2500 0.5687(2) 0.0445(8) Uani 1 2 d S . .
N5 N 0.9764(2) 0.2500 0.5843(2) 0.0610(9) Uani 1 2 d S . .
N11 N 0.54148(15) 0.0226(2) 0.32929(15) 0.0468(5) Uani 1 1 d . . .
H11B H 0.5932 -0.0077 0.2884 0.056 Uiso 1 1 calc R . .
H11A H 0.5492 -0.0258 0.3885 0.056 Uiso 1 1 calc R . .
C12 C 0.4403(2) -0.0183(2) 0.2847(2) 0.0529(7) Uani 1 1 d . . .
H12A H 0.3878 -0.0256 0.3366 0.064 Uiso 1 1 calc R . .
H12B H 0.4450 -0.1170 0.2510 0.064 Uiso 1 1 calc R . .
C13 C 0.41209(18) 0.1054(2) 0.21125(17) 0.0422(5) Uani 1 1 d . . .
H13B H 0.4603 0.1061 0.1554 0.051 Uiso 1 1 calc R . .
H13A H 0.3425 0.0894 0.1856 0.051 Uiso 1 1 calc R . .
N14 N 0.41811(18) 0.2500 0.26703(17) 0.0281(5) Uani 1 2 d S . .
H14 H 0.3640 0.2500 0.3109 0.034 Uiso 1 2 calc SR . .

loop_
_atom_site_aniso_label
_atom_site_aniso_U_11
_atom_site_aniso_U_22
_atom_site_aniso_U_33
_atom_site_aniso_U_23
_atom_site_aniso_U_13
_atom_site_aniso_U_12
Ni1 0.01695(19) 0.0569(3) 0.01868(18) 0.000 -0.00029(14) 0.000
Cu1 0.0206(2) 0.1156(4) 0.0230(2) 0.000 -0.00313(15) 0.000
Cu2 0.0285(2) 0.0405(2) 0.0385(2) 0.000 -0.01660(16) 0.000
C1 0.0204(15) 0.090(3) 0.0268(17) 0.000 -0.0006(12) 0.000
N1 0.0411(18) 0.130(3) 0.0284(17) 0.000 -0.0047(13) 0.000
C2 0.0292(16) 0.0460(17) 0.0153(13) 0.000 -0.0016(12) 0.000
N2 0.0258(14) 0.076(2) 0.0300(14) 0.000 0.0030(12) 0.000
C3 0.0211(16) 0.108(3) 0.0286(17) 0.000 -0.0007(14) 0.000
N3 0.0261(14) 0.100(2) 0.0325(15) 0.000 -0.0091(12) 0.000
C4 0.0161(13) 0.0563(18) 0.0245(15) 0.000 -0.0045(11) 0.000
N4 0.0263(14) 0.084(2) 0.0243(14) 0.000 -0.0025(11) 0.000
C5 0.0217(16) 0.090(3) 0.0216(15) 0.000 -0.0014(12) 0.000
N5 0.0235(15) 0.132(3) 0.0270(14) 0.000 0.0003(12) 0.000
N11 0.0587(13) 0.0422(10) 0.0395(11) 0.0046(9) 0.0001(9) 0.0206(10)
C12 0.0752(19) 0.0348(12) 0.0488(15) -0.0071(11) -0.0034(13) -0.0101(13)
C13 0.0485(14) 0.0417(12) 0.0364(12) -0.0080(11) -0.0109(11) -0.0098(11)
N14 0.0209(12) 0.0379(13) 0.0254(12) 0.000 -0.0024(10) 0.000

loop_
_atom_type_symbol
_atom_type_description
_atom_type_scat_dispersion_real
_atom_type_scat_dispersion_imag
_atom_type_scat_source
C C 0.0033 0.0016 'International Tables Vol C Tables 4.2.6.8 and 6.1.1.4'
H H 0.0000 0.0000 'International Tables Vol C Tables 4.2.6.8 and 6.1.1.4'
N N 0.0061 0.0033 'International Tables Vol C Tables 4.2.6.8 and 6.1.1.4'
Ni Ni 0.3393 1.1124 'International Tables Vol C Tables 4.2.6.8 and 6.1.1.4'
Cu Cu 0.3201 1.2651 'International Tables Vol C Tables 4.2.6.8 and 6.1.1.4'

loop_
_geom_angle_atom_site_label_1
_geom_angle_atom_site_label_2
_geom_angle_atom_site_label_3
_geom_angle
_geom_angle_site_symmetry_1
_geom_angle_site_symmetry_3
_geom_angle_publ_flag
C2 Ni1 C1 88.60(13) . . ?
C2 Ni1 C5 178.24(12) . 1_455 ?
C1 Ni1 C5 89.64(13) . 1_455 ?
C2 Ni1 C4 86.25(12) . 6_557 ?
C1 Ni1 C4 174.84(13) . 6_557 ?
C5 Ni1 C4 95.52(13) 1_455 6_557 ?
C3 Cu1 N5 124.24(12) . . ?
C3 Cu1 N4 120.64(12) . . ?
N5 Cu1 N4 115.12(11) . . ?
N3 Cu2 N11 96.52(6) . 8_565 ?
N3 Cu2 N11 96.52(6) . . ?
N11 Cu2 N11 163.82(11) 8_565 . ?
N3 Cu2 N14 176.86(11) . . ?
N11 Cu2 N14 83.75(6) 8_565 . ?
N11 Cu2 N14 83.75(6) . . ?
N3 Cu2 N2 91.40(11) . . ?
N11 Cu2 N2 94.61(6) 8_565 . ?
N11 Cu2 N2 94.61(6) . . ?
N14 Cu2 N2 85.46(9) . . ?
N1 C1 Ni1 177.3(3) . . ?
N2 C2 Ni1 179.2(3) . . ?
C2 N2 Cu2 139.7(2) . . ?
N3 C3 Cu1 179.7(3) . . ?
C3 N3 Cu2 168.7(3) . . ?
N4 C4 Ni1 173.5(3) . 6_657 ?
C4 N4 Cu1 174.5(3) . . ?
N5 C5 Ni1 179.7(3) . 1_655 ?
C5 N5 Cu1 177.1(3) . . ?
C12 N11 Cu2 109.23(13) . . ?
N11 C12 C13 107.77(18) . . ?
N14 C13 C12 105.63(18) . . ?
C13 N14 C13 118.4(2) 8_565 . ?
C13 N14 Cu2 108.91(13) 8_565 . ?
C13 N14 Cu2 108.91(13) . . ?

loop_
_geom_bond_atom_site_label_1
_geom_bond_atom_site_label_2
_geom_bond_distance
_geom_bond_site_symmetry_2
_geom_bond_publ_flag
Ni1 C2 1.842(3) . ?
Ni1 C1 1.858(3) . ?
Ni1 C5 1.866(3) 1_455 ?
Ni1 C4 1.869(3) 6_557 ?
Cu1 C3 1.892(3) . ?
Cu1 N5 1.948(3) . ?
Cu1 N4 1.968(3) . ?
Cu2 N3 1.947(3) . ?
Cu2 N11 1.9941(18) 8_565 ?
Cu2 N11 1.9941(18) . ?
Cu2 N14 2.002(2) . ?
Cu2 N2 2.452(3) . ?
C1 N1 1.142(4) . ?
C2 N2 1.138(4) . ?
C3 N3 1.127(4) . ?
C4 N4 1.142(4) . ?
C4 Ni1 1.869(3) 6_657 ?
C5 N5 1.135(4) . ?
C5 Ni1 1.866(3) 1_655 ?
N11 C12 1.476(3) . ?
C12 C13 1.499(3) . ?
C13 N14 1.461(2) . ?
N14 C13 1.461(2) 8_565 ?
